data_1502607
loop_
_publ_author_name
'Kubota, Yasuhiro'
'Hara, Hiroshi'
'Tanaka, Syunki'
'Funabiki, Kazumasa'
'Matsui, Masaki'

_publ_contact_author 'Yasuhiro Kubota'
_publ_section_title
;
 Synthesis and fluorescence properties of novel pyrazine-boron complexes
 bearing a \b-iminoketone ligand.
;
_journal_issue 24
_journal_name_full 'Organic letters'
_journal_page_first 6544
_journal_page_last 6547
_journal_paper_doi 10.1021/ol202819w
_journal_volume 13
_journal_year 2011
_chemical_formula_moiety 'C25 H21 B N2 O'
_chemical_formula_sum 'C25 H21 B N2 O'
_chemical_formula_weight 376.25
_chemical_melting_point 234.5(5)
_chemical_name_common ' Ph_BPh2 '
_chemical_name_systematic
; 
 phenyl BPh2  
;
_space_group_IT_number 14
_symmetry_cell_setting monoclinic
_symmetry_space_group_name_Hall '-P 2ybc'
_symmetry_space_group_name_H-M 'P 1 21/c 1'
_atom_sites_solution_hydrogens geom
_atom_sites_solution_primary direct
_atom_sites_solution_secondary difmap
_audit_creation_method SHELXL-97
_cell_angle_alpha 90.00
_cell_angle_beta 90.680(7)
_cell_angle_gamma 90.00
_cell_formula_units_Z 4
_cell_length_a 8.812(4)
_cell_length_b 11.747(6)
_cell_length_c 19.548(10)
_cell_measurement_temperature 293(2)
_cell_volume 2023.4(17)
_computing_structure_refinement 'SHELXL-97 (Sheldrick, 1997)'
_computing_structure_solution 'SHELXS-97 (Sheldrick, 1990)'
_diffrn_ambient_temperature 293(2)
_diffrn_measured_fraction_theta_full 0.995
_diffrn_measured_fraction_theta_max 0.995
_diffrn_measurement_device_type 'Rigaku/MSC Mercury CCD'
_diffrn_radiation_monochromator graphite
_diffrn_radiation_source 'fine-focus sealed tube'
_diffrn_radiation_type MoK\a
_diffrn_radiation_wavelength 0.71075
_diffrn_reflns_av_R_equivalents 0.0242
_diffrn_reflns_av_sigmaI/netI 0.0245
_diffrn_reflns_limit_h_max 9
_diffrn_reflns_limit_h_min -11
_diffrn_reflns_limit_k_max 15
_diffrn_reflns_limit_k_min -15
_diffrn_reflns_limit_l_max 18
_diffrn_reflns_limit_l_min -25
_diffrn_reflns_number 15796
_diffrn_reflns_theta_full 27.50
_diffrn_reflns_theta_max 27.50
_diffrn_reflns_theta_min 2.31
_exptl_absorpt_coefficient_mu 0.075
_exptl_absorpt_correction_T_max 0.9852
_exptl_absorpt_correction_T_min 0.9852
_exptl_absorpt_correction_type integration
_exptl_crystal_colour yellow
_exptl_crystal_density_diffrn 1.235
_exptl_crystal_density_method 'not measured'
_exptl_crystal_description block
_exptl_crystal_F_000 792
_exptl_crystal_size_max 0.20
_exptl_crystal_size_mid 0.20
_exptl_crystal_size_min 0.20
_refine_diff_density_max 0.187
_refine_diff_density_min -0.152
_refine_diff_density_rms 0.030
_refine_ls_extinction_method none
_refine_ls_goodness_of_fit_ref 1.105
_refine_ls_hydrogen_treatment mixed
_refine_ls_matrix_type full
_refine_ls_number_parameters 346
_refine_ls_number_reflns 4633
_refine_ls_number_restraints 0
_refine_ls_restrained_S_all 1.105
_refine_ls_R_factor_all 0.0649
_refine_ls_R_factor_gt 0.0519
_refine_ls_shift/su_max 0.053
_refine_ls_shift/su_mean 0.007
_refine_ls_structure_factor_coef Fsqd
_refine_ls_weighting_details 'calc w=1/[\s^2^(Fo^2^)+(0.0808P)^2^+0.1168P] where P=(Fo^2^+2Fc^2^)/3'
_refine_ls_weighting_scheme calc
_refine_ls_wR_factor_gt 0.1465
_refine_ls_wR_factor_ref 0.1591
_reflns_number_gt 3695
_reflns_number_total 4633
_reflns_threshold_expression >2sigma(I)
_cod_data_source_file ol202819w_si_002.cif
_cod_data_source_block 7
_cod_depositor_comments
;
The following automatic conversions were performed:

'_chemical_melting_point' value '234-235' was changed to '234.5(5)' -
the average value was taken and precision was estimated.

Automatic conversion script
Id: cif_fix_values 1715 2011-07-08 13:25:40Z adriana 
;
_cod_original_sg_symbol_H-M 'P 21/c'
_cod_database_code 1502607

loop_
_symmetry_equiv_pos_as_xyz
'x, y, z'
'-x, y+1/2, -z+1/2'
'-x, -y, -z'
'x, -y-1/2, z-1/2'

loop_
_atom_site_label
_atom_site_type_symbol
_atom_site_fract_x
_atom_site_fract_y
_atom_site_fract_z
_atom_site_U_iso_or_equiv
_atom_site_adp_type
_atom_site_occupancy
_atom_site_symmetry_multiplicity
_atom_site_calc_flag
B1 B 0.75314(17) -0.03322(13) 0.64952(7) 0.0487(3) Uani 1 1 d
N1 N 0.83596(12) -0.08358(9) 0.58136(6) 0.0486(3) Uani 1 1 d
C1 C 0.93825(15) -0.16892(13) 0.58394(8) 0.0555(3) Uani 1 1 d
H1 H 0.9755(18) -0.1933(14) 0.6317(10) 0.072(5) Uiso 1 1 d
C2 C 0.98972(16) -0.22179(13) 0.52569(8) 0.0600(4) Uani 1 1 d
N2 N 0.94312(14) -0.18565(12) 0.46327(7) 0.0664(4) Uani 1 1 d
C3 C 0.84634(18) -0.10029(15) 0.46094(8) 0.0629(4) Uani 1 1 d
H3 H 0.810(2) -0.0698(17) 0.4130(11) 0.090(6) Uiso 1 1 d
C4 C 0.78704(14) -0.04604(12) 0.51943(7) 0.0507(3) Uani 1 1 d
C5 C 0.68261(15) 0.04610(13) 0.51544(7) 0.0542(3) Uani 1 1 d
H5 H 0.6447(18) 0.0664(14) 0.4719(9) 0.069(5) Uiso 1 1 d
C6 C 0.65128(15) 0.11095(12) 0.57097(7) 0.0508(3) Uani 1 1 d
C7 C 1.0957(3) -0.32138(19) 0.52884(13) 0.0812(5) Uani 1 1 d
H7 H 1.046(3) -0.385(3) 0.5195(17) 0.151(12) Uiso 1 1 d
H7A H 1.134(3) -0.337(3) 0.5755(17) 0.150(11) Uiso 1 1 d
H7B H 1.155(4) -0.330(3) 0.485(2) 0.176(12) Uiso 1 1 d
C8 C 0.55867(15) 0.21583(12) 0.56979(7) 0.0544(3) Uani 1 1 d
C9 C 0.49204(18) 0.25614(14) 0.51001(8) 0.0628(4) Uani 1 1 d
H9 H 0.5040(19) 0.2156(16) 0.4664(10) 0.080(5) Uiso 1 1 d
C10 C 0.4039(2) 0.35379(17) 0.51090(11) 0.0776(5) Uani 1 1 d
H10 H 0.353(2) 0.3824(17) 0.4682(12) 0.095(6) Uiso 1 1 d
C11 C 0.3823(3) 0.41192(18) 0.57110(12) 0.0895(6) Uani 1 1 d
H11 H 0.320(2) 0.482(2) 0.5699(11) 0.105(7) Uiso 1 1 d
C12 C 0.4483(3) 0.37307(19) 0.63034(12) 0.0991(7) Uani 1 1 d
H12 H 0.434(3) 0.414(2) 0.6737(15) 0.141(10) Uiso 1 1 d
C13 C 0.5367(2) 0.27568(16) 0.62975(9) 0.0802(5) Uani 1 1 d
H13 H 0.594(2) 0.246(2) 0.6722(13) 0.111(7) Uiso 1 1 d
C14 C 0.60525(14) -0.11248(12) 0.66211(6) 0.0508(3) Uani 1 1 d
C15 C 0.46246(18) -0.06539(18) 0.67483(8) 0.0675(4) Uani 1 1 d
H15 H 0.453(2) 0.0188(19) 0.6758(10) 0.090(6) Uiso 1 1 d
C16 C 0.3368(2) -0.1337(2) 0.68743(10) 0.0867(6) Uani 1 1 d
H16 H 0.240(3) -0.1063(19) 0.6943(12) 0.109(7) Uiso 1 1 d
C17 C 0.3488(2) -0.2492(2) 0.68847(9) 0.0878(6) Uani 1 1 d
H17 H 0.262(2) -0.3027(18) 0.6990(12) 0.102(6) Uiso 1 1 d
C18 C 0.4869(2) -0.29850(18) 0.67638(9) 0.0775(5) Uani 1 1 d
H18 H 0.504(2) -0.3771(17) 0.6753(11) 0.088(6) Uiso 1 1 d
C19 C 0.61218(18) -0.23074(14) 0.66268(8) 0.0607(4) Uani 1 1 d
H19 H 0.708(2) -0.2680(15) 0.6510(9) 0.071(5) Uiso 1 1 d
C20 C 0.87441(14) -0.02613(12) 0.71188(7) 0.0508(3) Uani 1 1 d
C21 C 0.97662(19) 0.06363(15) 0.71467(9) 0.0670(4) Uani 1 1 d
H21 H 0.973(2) 0.1218(17) 0.6791(11) 0.091(6) Uiso 1 1 d
C22 C 1.0815(2) 0.07334(19) 0.76761(12) 0.0895(6) Uani 1 1 d
H22 H 1.150(3) 0.135(2) 0.7631(14) 0.129(9) Uiso 1 1 d
C23 C 1.0878(2) -0.00598(19) 0.81908(10) 0.0844(6) Uani 1 1 d
H23 H 1.161(2) -0.0015(17) 0.8581(11) 0.095(6) Uiso 1 1 d
C24 C 0.9897(2) -0.09492(19) 0.81778(10) 0.0843(6) Uani 1 1 d
H24 H 0.994(2) -0.1525(19) 0.8562(13) 0.111(7) Uiso 1 1 d
C25 C 0.8830(2) -0.10444(16) 0.76488(9) 0.0731(5) Uani 1 1 d
H25 H 0.815(2) -0.1736(17) 0.7654(11) 0.091(6) Uiso 1 1 d
O1 O 0.70898(12) 0.08514(8) 0.63189(5) 0.0565(3) Uani 1 1 d

loop_
_atom_site_aniso_label
_atom_site_aniso_U_11
_atom_site_aniso_U_22
_atom_site_aniso_U_33
_atom_site_aniso_U_23
_atom_site_aniso_U_13
_atom_site_aniso_U_12
B1 0.0614(8) 0.0503(8) 0.0344(7) 0.0002(6) -0.0050(6) 0.0030(6)
N1 0.0534(6) 0.0514(6) 0.0410(6) -0.0010(5) -0.0023(4) -0.0024(4)
C1 0.0565(7) 0.0566(8) 0.0533(8) -0.0017(6) -0.0001(6) -0.0001(6)
C2 0.0576(7) 0.0631(9) 0.0594(9) -0.0067(7) 0.0068(6) -0.0036(6)
N2 0.0687(7) 0.0755(9) 0.0553(8) -0.0100(6) 0.0091(6) -0.0007(6)
C3 0.0704(9) 0.0762(10) 0.0420(8) -0.0047(7) 0.0031(6) -0.0028(7)
C4 0.0548(7) 0.0593(8) 0.0379(7) -0.0032(6) -0.0009(5) -0.0084(6)
C5 0.0609(7) 0.0640(9) 0.0376(7) 0.0034(6) -0.0066(5) -0.0012(6)
C6 0.0582(7) 0.0539(8) 0.0402(7) 0.0056(6) -0.0064(5) -0.0048(5)
C7 0.0834(12) 0.0771(13) 0.0833(14) -0.0091(11) 0.0129(10) 0.0169(10)
C8 0.0619(7) 0.0542(8) 0.0469(8) 0.0068(6) -0.0026(6) -0.0009(6)
C9 0.0716(9) 0.0647(9) 0.0518(9) 0.0072(7) -0.0091(6) 0.0031(7)
C10 0.0850(11) 0.0732(11) 0.0742(12) 0.0169(9) -0.0136(9) 0.0113(9)
C11 0.1094(15) 0.0707(12) 0.0884(15) 0.0091(10) 0.0024(11) 0.0298(11)
C12 0.153(2) 0.0786(13) 0.0663(12) -0.0018(10) 0.0027(12) 0.0392(13)
C13 0.1201(14) 0.0689(11) 0.0515(9) 0.0013(8) -0.0059(9) 0.0246(10)
C14 0.0572(7) 0.0644(8) 0.0306(6) 0.0029(5) -0.0061(5) 0.0010(6)
C15 0.0660(9) 0.0868(12) 0.0499(9) 0.0025(8) 0.0034(6) 0.0075(8)
C16 0.0598(9) 0.136(2) 0.0647(11) 0.0072(12) 0.0077(7) -0.0041(11)
C17 0.0760(12) 0.1305(19) 0.0569(10) 0.0167(11) -0.0055(8) -0.0353(12)
C18 0.0952(13) 0.0775(12) 0.0593(10) 0.0119(9) -0.0159(8) -0.0258(10)
C19 0.0662(9) 0.0645(9) 0.0512(8) 0.0076(7) -0.0110(6) -0.0041(7)
C20 0.0593(7) 0.0543(7) 0.0386(7) -0.0041(6) -0.0063(5) 0.0035(6)
C21 0.0760(10) 0.0632(10) 0.0616(10) -0.0001(8) -0.0139(7) -0.0080(7)
C22 0.0909(13) 0.0873(14) 0.0896(15) -0.0069(11) -0.0324(11) -0.0210(10)
C23 0.0891(12) 0.1004(15) 0.0629(11) -0.0127(10) -0.0319(9) -0.0007(10)
C24 0.1056(13) 0.0932(13) 0.0534(10) 0.0095(9) -0.0293(9) -0.0022(11)
C25 0.0937(11) 0.0727(11) 0.0523(9) 0.0098(8) -0.0233(8) -0.0127(9)
O1 0.0784(6) 0.0535(6) 0.0373(5) 0.0003(4) -0.0098(4) 0.0071(4)

loop_
_atom_type_symbol
_atom_type_description
_atom_type_scat_dispersion_real
_atom_type_scat_dispersion_imag
_atom_type_scat_source
C C 0.0033 0.0016 'International Tables Vol C Tables 4.2.6.8 and 6.1.1.4'
H H 0.0000 0.0000 'International Tables Vol C Tables 4.2.6.8 and 6.1.1.4'
B B 0.0013 0.0007 'International Tables Vol C Tables 4.2.6.8 and 6.1.1.4'
N N 0.0061 0.0033 'International Tables Vol C Tables 4.2.6.8 and 6.1.1.4'
O O 0.0106 0.0060 'International Tables Vol C Tables 4.2.6.8 and 6.1.1.4'

loop_
_geom_angle_atom_site_label_1
_geom_angle_atom_site_label_2
_geom_angle_atom_site_label_3
_geom_angle
O1 B1 C20 107.25(11)
O1 B1 C14 111.35(11)
C20 B1 C14 116.16(11)
O1 B1 N1 105.53(10)
C20 B1 N1 109.62(11)
C14 B1 N1 106.42(10)
C1 N1 C4 118.76(12)
C1 N1 B1 122.83(11)
C4 N1 B1 118.01(11)
N1 C1 C2 122.02(14)
N1 C1 H1 116.6(9)
C2 C1 H1 121.4(9)
N2 C2 C1 120.33(14)
N2 C2 C7 117.72(15)
C1 C2 C7 121.94(16)
C3 N2 C2 117.40(13)
N2 C3 C4 124.08(14)
N2 C3 H3 118.6(11)
C4 C3 H3 117.3(11)
N1 C4 C3 117.34(13)
N1 C4 C5 119.72(12)
C3 C4 C5 122.93(13)
C6 C5 C4 121.40(12)
C6 C5 H5 120.5(10)
C4 C5 H5 117.7(10)
O1 C6 C5 120.73(13)
O1 C6 C8 114.26(12)
C5 C6 C8 124.96(12)
C2 C7 H7 110(2)
C2 C7 H7A 112.8(18)
H7 C7 H7A 101(3)
C2 C7 H7B 111.4(19)
H7 C7 H7B 90(3)
H7A C7 H7B 127(2)
C13 C8 C9 118.64(15)
C13 C8 C6 119.58(13)
C9 C8 C6 121.78(14)
C10 C9 C8 120.30(16)
C10 C9 H9 118.5(10)
C8 C9 H9 121.2(11)
C11 C10 C9 120.32(17)
C11 C10 H10 118.7(12)
C9 C10 H10 121.0(12)
C12 C11 C10 119.81(19)
C12 C11 H11 121.8(13)
C10 C11 H11 118.3(13)
C11 C12 C13 120.1(2)
C11 C12 H12 120.6(15)
C13 C12 H12 119.3(15)
C8 C13 C12 120.79(17)
C8 C13 H13 116.1(13)
C12 C13 H13 123.1(13)
C19 C14 C15 115.66(15)
C19 C14 B1 122.62(13)
C15 C14 B1 121.71(14)
C16 C15 C14 121.51(19)
C16 C15 H15 120.3(11)
C14 C15 H15 118.2(11)
C17 C16 C15 121.03(19)
C17 C16 H16 114.7(15)
C15 C16 H16 124.3(15)
C16 C17 C18 119.17(18)
C16 C17 H17 124.1(11)
C18 C17 H17 116.7(12)
C17 C18 C19 120.0(2)
C17 C18 H18 124.3(13)
C19 C18 H18 115.7(13)
C18 C19 C14 122.59(17)
C18 C19 H19 118.5(10)
C14 C19 H19 118.8(10)
C25 C20 C21 116.43(14)
C25 C20 B1 124.04(13)
C21 C20 B1 119.52(13)
C22 C21 C20 121.30(18)
C22 C21 H21 119.5(12)
C20 C21 H21 119.2(11)
C23 C22 C21 120.89(19)
C23 C22 H22 124.4(16)
C21 C22 H22 114.6(16)
C24 C23 C22 119.28(16)
C24 C23 H23 117.6(12)
C22 C23 H23 123.1(12)
C23 C24 C25 120.00(18)
C23 C24 H24 118.8(12)
C25 C24 H24 121.1(13)
C20 C25 C24 122.09(17)
C20 C25 H25 121.0(12)
C24 C25 H25 116.8(12)
C6 O1 B1 121.35(11)

loop_
_geom_bond_atom_site_label_1
_geom_bond_atom_site_label_2
_geom_bond_distance
B1 O1 1.4833(19)
B1 C20 1.6137(19)
B1 C14 1.623(2)
B1 N1 1.6374(19)
N1 C1 1.3488(18)
N1 C4 1.3540(18)
C1 C2 1.379(2)
C1 H1 1.026(18)
C2 N2 1.351(2)
C2 C7 1.497(2)
N2 C3 1.317(2)
C3 C4 1.414(2)
C3 H3 1.05(2)
C4 C5 1.422(2)
C5 C6 1.357(2)
C5 H5 0.941(17)
C6 O1 1.3245(16)
C6 C8 1.478(2)
C7 H7 0.88(3)
C7 H7A 0.99(3)
C7 H7B 1.02(4)
C8 C13 1.382(2)
C8 C9 1.385(2)
C9 C10 1.386(2)
C9 H9 0.98(2)
C10 C11 1.376(3)
C10 H10 1.00(2)
C11 C12 1.368(3)
C11 H11 0.99(2)
C12 C13 1.384(3)
C12 H12 0.98(3)
C13 H13 1.03(2)
C14 C19 1.391(2)
C14 C15 1.399(2)
C15 C16 1.391(3)
C15 H15 0.99(2)
C16 C17 1.362(3)
C16 H16 0.92(2)
C17 C18 1.370(3)
C17 H17 1.02(2)
C18 C19 1.390(2)
C18 H18 0.936(19)
C19 H19 0.979(17)
C20 C25 1.387(2)
C20 C21 1.387(2)
C21 C22 1.384(2)
C21 H21 0.98(2)
C22 C23 1.372(3)
C22 H22 0.95(3)
C23 C24 1.356(3)
C23 H23 1.00(2)
C24 C25 1.394(2)
C24 H24 1.01(2)
C25 H25 1.01(2)

loop_
_geom_torsion_atom_site_label_1
_geom_torsion_atom_site_label_2
_geom_torsion_atom_site_label_3
_geom_torsion_atom_site_label_4
_geom_torsion
O1 B1 N1 C1 154.99(11)
C20 B1 N1 C1 39.78(16)
C14 B1 N1 C1 -86.59(14)
O1 B1 N1 C4 -32.35(15)
C20 B1 N1 C4 -147.56(12)
C14 B1 N1 C4 86.07(13)
C4 N1 C1 C2 -2.6(2)
B1 N1 C1 C2 170.03(13)
N1 C1 C2 N2 2.9(2)
N1 C1 C2 C7 -176.02(16)
C1 C2 N2 C3 -1.0(2)
C7 C2 N2 C3 177.96(16)
C2 N2 C3 C4 -1.1(2)
C1 N1 C4 C3 0.55(19)
B1 N1 C4 C3 -172.42(12)
C1 N1 C4 C5 -178.15(12)
B1 N1 C4 C5 8.88(18)
N2 C3 C4 N1 1.3(2)
N2 C3 C4 C5 179.97(14)
N1 C4 C5 C6 12.1(2)
C3 C4 C5 C6 -166.57(14)
C4 C5 C6 O1 -4.9(2)
C4 C5 C6 C8 172.53(12)
O1 C6 C8 C13 -1.4(2)
C5 C6 C8 C13 -178.99(15)
O1 C6 C8 C9 178.91(13)
C5 C6 C8 C9 1.3(2)
C13 C8 C9 C10 -0.7(3)
C6 C8 C9 C10 178.97(15)
C8 C9 C10 C11 0.3(3)
C9 C10 C11 C12 0.0(3)
C10 C11 C12 C13 0.1(4)
C9 C8 C13 C12 0.9(3)
C6 C8 C13 C12 -178.85(19)
C11 C12 C13 C8 -0.6(4)
O1 B1 C14 C19 163.83(12)
C20 B1 C14 C19 -73.03(17)
N1 B1 C14 C19 49.31(15)
O1 B1 C14 C15 -17.78(17)
C20 B1 C14 C15 105.37(15)
N1 B1 C14 C15 -132.30(13)
C19 C14 C15 C16 0.3(2)
B1 C14 C15 C16 -178.24(14)
C14 C15 C16 C17 0.6(3)
C15 C16 C17 C18 -0.5(3)
C16 C17 C18 C19 -0.6(3)
C17 C18 C19 C14 1.5(2)
C15 C14 C19 C18 -1.3(2)
B1 C14 C19 C18 177.16(13)
O1 B1 C20 C25 144.10(15)
C14 B1 C20 C25 18.8(2)
N1 B1 C20 C25 -101.79(17)
O1 B1 C20 C21 -34.96(17)
C14 B1 C20 C21 -160.22(14)
N1 B1 C20 C21 79.15(16)
C25 C20 C21 C22 0.3(3)
B1 C20 C21 C22 179.43(17)
C20 C21 C22 C23 0.1(3)
C21 C22 C23 C24 0.0(4)
C22 C23 C24 C25 -0.6(3)
C21 C20 C25 C24 -0.9(3)
B1 C20 C25 C24 -179.98(17)
C23 C24 C25 C20 1.1(3)
C5 C6 O1 B1 -25.68(19)
C8 C6 O1 B1 156.61(12)
C20 B1 O1 C6 158.12(11)
C14 B1 O1 C6 -73.78(15)
N1 B1 O1 C6 41.29(16)
